data_7236794
loop_
_publ_author_name
'Sudhakar, Pagidi'
'Neena, Kalluvettukuzhy K.'
'Thilagar, Pakkirisamy'

_publ_section_title
;
 H-Bond assisted mechanoluminescence of borylated aryl amines: tunable
 emission and polymorphism
;
_journal_issue 26
_journal_name_full 'Journal of Materials Chemistry C'
_journal_page_first 6537
_journal_paper_doi 10.1039/C7TC01676J
_journal_volume 5
_journal_year 2017
_chemical_formula_moiety 'C28 H37 B N2'
_chemical_formula_sum 'C28 H37 B N2'
_chemical_formula_weight 412.41
_space_group_IT_number 2
_space_group_name_Hall '-P 1'
_space_group_name_H-M_alt 'P -1'
_symmetry_cell_setting triclinic
_symmetry_space_group_name_H-M 'P -1'
_atom_sites_solution_hydrogens geom
_atom_sites_solution_primary direct
_atom_sites_solution_secondary difmap
_audit_creation_method SHELXL-97
_audit_update_record
;
2017-01-30 deposited with the CCDC.
2017-05-26 downloaded from the CCDC.
;
_cell_angle_alpha 73.939(8)
_cell_angle_beta 71.148(8)
_cell_angle_gamma 75.050(8)
_cell_formula_units_Z 2
_cell_length_a 8.843(2)
_cell_length_b 12.238(3)
_cell_length_c 12.790(3)
_cell_measurement_reflns_used 45261
_cell_measurement_temperature 293(2)
_cell_measurement_theta_max 25.0
_cell_measurement_theta_min 3.3
_cell_volume 1236.9(5)
_computing_cell_refinement 'bruker saint'
_computing_data_collection 'Bruker Kappa Apex ccd'
_computing_data_reduction 'bruker saint'
_computing_molecular_graphics ORTEP-III
_computing_publication_material WinGXv1.80.05
_computing_structure_refinement 'SHELXL-97 (Sheldrick, 2008)'
_computing_structure_solution SHELXS-97
_diffrn_ambient_temperature 293(2)
_diffrn_measured_fraction_theta_full 0.998
_diffrn_measured_fraction_theta_max 0.998
_diffrn_measurement_device_type 'Bruker kappa apex ccd'
_diffrn_radiation_monochromator graphite
_diffrn_radiation_source 'fine-focus sealed tube'
_diffrn_radiation_type MoK\a
_diffrn_radiation_wavelength 0.71073
_diffrn_reflns_av_R_equivalents 0.0375
_diffrn_reflns_av_sigmaI/netI 0.0168
_diffrn_reflns_limit_h_max 10
_diffrn_reflns_limit_h_min -10
_diffrn_reflns_limit_k_max 14
_diffrn_reflns_limit_k_min -14
_diffrn_reflns_limit_l_max 15
_diffrn_reflns_limit_l_min -15
_diffrn_reflns_number 45261
_diffrn_reflns_theta_full 25.00
_diffrn_reflns_theta_max 25.00
_diffrn_reflns_theta_min 3.30
_exptl_absorpt_coefficient_mu 0.063
_exptl_absorpt_correction_T_max 0.996
_exptl_absorpt_correction_T_min 0.992
_exptl_absorpt_correction_type multi-scan
_exptl_absorpt_process_details Sadabs
_exptl_crystal_colour Yellow
_exptl_crystal_density_diffrn 1.107
_exptl_crystal_density_method 'not measured'
_exptl_crystal_description Needle
_exptl_crystal_F_000 448
_exptl_crystal_recrystallization_method 'Re-crystallisation from solvent: Hexane/DCM'
_exptl_crystal_size_max 0.15
_exptl_crystal_size_mid 0.10
_exptl_crystal_size_min 0.07
_refine_diff_density_max 0.338
_refine_diff_density_min -0.284
_refine_diff_density_rms 0.048
_refine_ls_extinction_method none
_refine_ls_goodness_of_fit_ref 1.084
_refine_ls_hydrogen_treatment mixed
_refine_ls_matrix_type full
_refine_ls_number_parameters 280
_refine_ls_number_reflns 4354
_refine_ls_number_restraints 0
_refine_ls_restrained_S_all 1.084
_refine_ls_R_factor_all 0.0777
_refine_ls_R_factor_gt 0.0648
_refine_ls_shift/su_max 0.000
_refine_ls_shift/su_mean 0.000
_refine_ls_structure_factor_coef Fsqd
_refine_ls_weighting_details 'calc w=1/[\s^2^(Fo^2^)+(0.1297P)^2^+0.4030P] where P=(Fo^2^+2Fc^2^)/3'
_refine_ls_weighting_scheme calc
_refine_ls_wR_factor_gt 0.2082
_refine_ls_wR_factor_ref 0.2193
_reflns_number_gt 3463
_reflns_number_total 4362
_reflns_threshold_expression >2\s(I)
_cod_data_source_file c7tc01676j2.cif
_cod_data_source_block 6
_cod_depositor_comments
;
The following automatic conversions were performed:

data item '_exptl_absorpt_correction_type' value 'Multi-Scan' was
changed to 'multi-scan' in accordance with the
/home/saulius/struct/COD-crude-data/automatic-downloads/DataCite-retrospective/RSC/depositions/lib/dictionaries/cif_core.dic
dictionary named 'cif_core.dic' version 2.4.2 last updated on
2011-04-26.

data item '_symmetry_cell_setting' value 'Triclinic' was changed to
'triclinic' in accordance with the
/home/saulius/struct/COD-crude-data/automatic-downloads/DataCite-retrospective/RSC/depositions/lib/dictionaries/cif_core.dic
dictionary named 'cif_core.dic' version 2.4.2 last updated on
2011-04-26.

Automatic conversion script
Id: cif_fix_values 6909 2019-04-08 15:41:33Z antanas 
;
_cod_original_cell_volume 1237.0(6)
_cod_original_sg_symbol_H-M P-1
_cod_database_code 7236794

loop_
_symmetry_equiv_pos_as_xyz
'x, y, z'
'-x, -y, -z'

loop_
_atom_site_label
_atom_site_type_symbol
_atom_site_fract_x
_atom_site_fract_y
_atom_site_fract_z
_atom_site_U_iso_or_equiv
_atom_site_adp_type
_atom_site_occupancy
_atom_site_symmetry_multiplicity
_atom_site_calc_flag
_atom_site_refinement_flags
C21 C 0.1925(3) 0.06444(17) 0.30679(17) 0.0453(5) Uani 1 1 d .
C22 C 0.0252(3) 0.07348(18) 0.33513(18) 0.0487(5) Uani 1 1 d .
H002 H -0.0416 0.1346 0.3675 0.058 Uiso 1 1 calc R
C23 C -0.0464(2) -0.00645(17) 0.31648(17) 0.0459(5) Uani 1 1 d .
C20 C 0.2918(3) -0.02923(17) 0.26126(18) 0.0467(5) Uani 1 1 d .
H004 H 0.4042 -0.0383 0.2448 0.056 Uiso 1 1 calc R
C24 C 0.0558(3) -0.09652(17) 0.26644(18) 0.0465(5) Uani 1 1 d .
H005 H 0.0110 -0.1488 0.2503 0.056 Uiso 1 1 calc R
B1 B 0.3390(3) -0.21533(19) 0.1912(2) 0.0449(5) Uani 1 1 d .
N1 N 0.2631(2) 0.14444(16) 0.32821(17) 0.0562(5) Uani 1 1 d .
C1 C 0.4933(2) -0.27196(16) 0.23743(18) 0.0455(5) Uani 1 1 d .
C19 C 0.2246(3) -0.10929(17) 0.24021(18) 0.0453(5) Uani 1 1 d .
C7 C 0.2949(2) -0.26078(17) 0.10333(18) 0.0456(5) Uani 1 1 d .
N2 N -0.2146(2) 0.00717(17) 0.34367(17) 0.0583(5) Uani 1 1 d .
C12 C 0.3055(3) -0.38001(18) 0.1118(2) 0.0517(6) Uani 1 1 d .
C6 C 0.6517(3) -0.27937(18) 0.1646(2) 0.0514(5) Uani 1 1 d .
C8 C 0.2396(3) -0.18298(18) 0.01250(18) 0.0498(5) Uani 1 1 d .
C2 C 0.4761(3) -0.31588(18) 0.35355(19) 0.0509(5) Uani 1 1 d .
C5 C 0.7858(3) -0.3275(2) 0.2077(2) 0.0596(6) Uani 1 1 d .
H016 H 0.8897 -0.3298 0.1583 0.071 Uiso 1 1 calc R
C3 C 0.6125(3) -0.3659(2) 0.3931(2) 0.0597(6) Uani 1 1 d .
H017 H 0.5989 -0.3964 0.4700 0.072 Uiso 1 1 calc R
C9 C 0.1940(3) -0.2237(2) -0.0615(2) 0.0593(6) Uani 1 1 d .
H018 H 0.1585 -0.1711 -0.1206 0.071 Uiso 1 1 calc R
C13 C 0.3102(3) -0.3155(2) 0.4386(2) 0.0652(7) Uani 1 1 d .
H01A H 0.2271 -0.2783 0.4004 0.098 Uiso 1 1 calc R
H01B H 0.3019 -0.2743 0.4947 0.098 Uiso 1 1 calc R
H01C H 0.2966 -0.3937 0.4744 0.098 Uiso 1 1 calc R
C11 C 0.2559(3) -0.4155(2) 0.0359(2) 0.0635(7) Uani 1 1 d .
H020 H 0.2614 -0.4943 0.0440 0.076 Uiso 1 1 calc R
C28 C -0.2854(3) -0.0873(2) 0.3464(2) 0.0669(7) Uani 1 1 d .
H02A H -0.4017 -0.0651 0.3661 0.100 Uiso 1 1 calc R
H02B H -0.2542 -0.1533 0.4016 0.100 Uiso 1 1 calc R
H02C H -0.2475 -0.1067 0.2733 0.100 Uiso 1 1 calc R
C10 C 0.1995(3) -0.3401(2) -0.0502(2) 0.0635(7) Uani 1 1 d .
C27 C -0.3143(3) 0.0869(2) 0.4144(2) 0.0680(7) Uani 1 1 d .
H02D H -0.4270 0.0870 0.4253 0.102 Uiso 1 1 calc R
H02E H -0.2921 0.1633 0.3787 0.102 Uiso 1 1 calc R
H02F H -0.2903 0.0636 0.4863 0.102 Uiso 1 1 calc R
C16 C 0.2369(3) -0.0544(2) -0.0130(2) 0.0644(7) Uani 1 1 d .
H02G H 0.2699 -0.0362 0.0437 0.097 Uiso 1 1 calc R
H02H H 0.1288 -0.0130 -0.0132 0.097 Uiso 1 1 calc R
H02I H 0.3104 -0.0324 -0.0858 0.097 Uiso 1 1 calc R
C4 C 0.7687(3) -0.3716(2) 0.3209(3) 0.0636(7) Uani 1 1 d .
C18 C 0.3678(4) -0.47231(19) 0.2016(2) 0.0692(7) Uani 1 1 d .
H02J H 0.3984 -0.4368 0.2480 0.104 Uiso 1 1 calc R
H02K H 0.4607 -0.5235 0.1664 0.104 Uiso 1 1 calc R
H02L H 0.2840 -0.5154 0.2476 0.104 Uiso 1 1 calc R
C15 C 0.6802(3) -0.2364(2) 0.0391(2) 0.0687(7) Uani 1 1 d .
H02M H 0.5776 -0.2062 0.0217 0.103 Uiso 1 1 calc R
H02N H 0.7377 -0.2991 0.0017 0.103 Uiso 1 1 calc R
H02O H 0.7435 -0.1763 0.0138 0.103 Uiso 1 1 calc R
C26 C 0.1545(4) 0.2359(3) 0.3814(3) 0.0832(9) Uani 1 1 d .
H02P H 0.2169 0.2840 0.3914 0.125 Uiso 1 1 calc R
H02Q H 0.0891 0.2029 0.4537 0.125 Uiso 1 1 calc R
H02R H 0.0853 0.2817 0.3346 0.125 Uiso 1 1 calc R
C25 C 0.4010(4) 0.1835(2) 0.2413(2) 0.0747(8) Uani 1 1 d .
H02S H 0.4384 0.2369 0.2655 0.112 Uiso 1 1 calc R
H02T H 0.3696 0.2213 0.1730 0.112 Uiso 1 1 calc R
H02U H 0.4869 0.1184 0.2277 0.112 Uiso 1 1 calc R
C14 C 0.9155(4) -0.4237(3) 0.3669(3) 0.0938(10) Uani 1 1 d .
H03A H 1.0130 -0.4203 0.3058 0.141 Uiso 1 1 calc R
H03B H 0.9111 -0.5029 0.4046 0.141 Uiso 1 1 calc R
H03C H 0.9154 -0.3809 0.4195 0.141 Uiso 1 1 calc R
C17 C 0.1462(4) -0.3815(3) -0.1316(3) 0.0941(10) Uani 1 1 d .
H03D H 0.1584 -0.4643 -0.1116 0.141 Uiso 1 1 calc R
H03E H 0.2121 -0.3586 -0.2071 0.141 Uiso 1 1 calc R
H03F H 0.0342 -0.3478 -0.1277 0.141 Uiso 1 1 calc R

loop_
_atom_site_aniso_label
_atom_site_aniso_U_11
_atom_site_aniso_U_22
_atom_site_aniso_U_33
_atom_site_aniso_U_23
_atom_site_aniso_U_13
_atom_site_aniso_U_12
C21 0.0539(12) 0.0371(10) 0.0484(11) -0.0111(9) -0.0172(9) -0.0076(9)
C22 0.0506(12) 0.0401(11) 0.0549(12) -0.0176(9) -0.0111(10) -0.0034(9)
C23 0.0449(11) 0.0417(11) 0.0488(11) -0.0107(9) -0.0109(9) -0.0053(9)
C20 0.0449(11) 0.0424(11) 0.0571(12) -0.0154(9) -0.0169(9) -0.0061(9)
C24 0.0472(12) 0.0403(11) 0.0571(12) -0.0156(9) -0.0169(9) -0.0075(9)
B1 0.0443(12) 0.0335(11) 0.0546(13) -0.0095(10) -0.0084(10) -0.0095(9)
N1 0.0639(12) 0.0470(10) 0.0666(12) -0.0215(9) -0.0163(9) -0.0172(9)
C1 0.0441(11) 0.0332(10) 0.0610(13) -0.0171(9) -0.0130(9) -0.0038(8)
C19 0.0469(11) 0.0378(10) 0.0534(12) -0.0138(9) -0.0156(9) -0.0043(8)
C7 0.0402(11) 0.0389(11) 0.0554(12) -0.0158(9) -0.0068(9) -0.0052(8)
N2 0.0435(10) 0.0586(11) 0.0724(13) -0.0260(10) -0.0046(9) -0.0099(8)
C12 0.0491(12) 0.0413(11) 0.0664(14) -0.0210(10) -0.0114(10) -0.0064(9)
C6 0.0458(12) 0.0388(11) 0.0699(14) -0.0195(10) -0.0108(10) -0.0058(9)
C8 0.0448(11) 0.0469(12) 0.0561(12) -0.0151(10) -0.0091(9) -0.0074(9)
C2 0.0515(12) 0.0399(11) 0.0629(14) -0.0143(10) -0.0174(10) -0.0048(9)
C5 0.0430(12) 0.0483(12) 0.0890(18) -0.0232(12) -0.0148(11) -0.0057(10)
C3 0.0649(15) 0.0464(12) 0.0716(15) -0.0080(11) -0.0291(12) -0.0080(11)
C9 0.0575(14) 0.0651(15) 0.0570(13) -0.0195(11) -0.0152(11) -0.0076(11)
C13 0.0630(15) 0.0653(15) 0.0588(14) -0.0105(12) -0.0115(12) -0.0070(12)
C11 0.0649(15) 0.0483(13) 0.0845(17) -0.0303(13) -0.0153(13) -0.0114(11)
C28 0.0518(14) 0.0725(16) 0.0826(17) -0.0254(14) -0.0129(12) -0.0189(12)
C10 0.0575(14) 0.0717(16) 0.0722(16) -0.0341(13) -0.0161(12) -0.0119(12)
C27 0.0532(14) 0.0720(16) 0.0732(16) -0.0299(13) -0.0043(12) -0.0029(12)
C16 0.0792(17) 0.0470(13) 0.0640(15) -0.0058(11) -0.0213(13) -0.0103(12)
C4 0.0552(14) 0.0434(12) 0.099(2) -0.0137(12) -0.0352(13) -0.0035(10)
C18 0.0825(18) 0.0357(11) 0.0939(19) -0.0152(12) -0.0322(15) -0.0063(11)
C15 0.0574(15) 0.0727(16) 0.0691(16) -0.0184(13) -0.0037(12) -0.0137(12)
C26 0.089(2) 0.0700(17) 0.108(2) -0.0518(17) -0.0172(17) -0.0205(15)
C25 0.0855(19) 0.0628(15) 0.0835(18) -0.0202(14) -0.0141(15) -0.0328(14)
C14 0.0668(18) 0.079(2) 0.139(3) -0.0092(19) -0.053(2) -0.0016(15)
C17 0.103(2) 0.103(2) 0.105(2) -0.054(2) -0.042(2) -0.0169(19)

loop_
_atom_type_symbol
_atom_type_description
_atom_type_scat_dispersion_real
_atom_type_scat_dispersion_imag
_atom_type_scat_source
C C 0.0033 0.0016 'International Tables Vol C Tables 4.2.6.8 and 6.1.1.4'
H H 0.0000 0.0000 'International Tables Vol C Tables 4.2.6.8 and 6.1.1.4'
N N 0.0061 0.0033 'International Tables Vol C Tables 4.2.6.8 and 6.1.1.4'
B B 0.0013 0.0007 'International Tables Vol C Tables 4.2.6.8 and 6.1.1.4'

loop_
_geom_angle_atom_site_label_1
_geom_angle_atom_site_label_2
_geom_angle_atom_site_label_3
_geom_angle
C22 C21 C20 118.63(19)
C22 C21 N1 121.47(19)
C20 C21 N1 119.83(19)
C21 C22 C23 122.08(19)
N2 C23 C24 121.59(19)
N2 C23 C22 120.30(19)
C24 C23 C22 118.06(19)
C19 C20 C21 120.7(2)
C23 C24 C19 120.85(19)
C19 B1 C7 119.88(19)
C19 B1 C1 116.25(18)
C7 B1 C1 123.85(18)
C21 N1 C26 117.5(2)
C21 N1 C25 117.12(19)
C26 N1 C25 112.6(2)
C2 C1 C6 117.8(2)
C2 C1 B1 120.71(19)
C6 C1 B1 121.5(2)
C20 C19 C24 119.61(19)
C20 C19 B1 119.65(19)
C24 C19 B1 120.70(18)
C12 C7 C8 116.9(2)
C12 C7 B1 122.00(19)
C8 C7 B1 121.05(18)
C23 N2 C28 119.07(19)
C23 N2 C27 119.3(2)
C28 N2 C27 116.1(2)
C11 C12 C7 119.8(2)
C11 C12 C18 117.6(2)
C7 C12 C18 122.5(2)
C5 C6 C1 120.4(2)
C5 C6 C15 118.6(2)
C1 C6 C15 121.0(2)
C9 C8 C7 120.5(2)
C9 C8 C16 116.8(2)
C7 C8 C16 122.6(2)
C3 C2 C1 120.2(2)
C3 C2 C13 118.0(2)
C1 C2 C13 121.7(2)
C4 C5 C6 121.7(2)
C2 C3 C4 121.7(2)
C10 C9 C8 122.1(2)
C10 C11 C12 123.0(2)
C11 C10 C9 117.6(2)
C11 C10 C17 121.8(3)
C9 C10 C17 120.6(3)
C5 C4 C3 118.1(2)
C5 C4 C14 121.3(3)
C3 C4 C14 120.6(3)

loop_
_geom_bond_atom_site_label_1
_geom_bond_atom_site_label_2
_geom_bond_distance
C21 C22 1.387(3)
C21 C20 1.394(3)
C21 N1 1.413(3)
C22 C23 1.400(3)
C23 N2 1.390(3)
C23 C24 1.394(3)
C20 C19 1.391(3)
C24 C19 1.396(3)
B1 C19 1.570(3)
B1 C7 1.570(3)
B1 C1 1.580(3)
N1 C26 1.443(3)
N1 C25 1.443(3)
C1 C2 1.404(3)
C1 C6 1.405(3)
C7 C12 1.414(3)
C7 C8 1.418(3)
N2 C28 1.438(3)
N2 C27 1.441(3)
C12 C11 1.390(3)
C12 C18 1.506(3)
C6 C5 1.392(3)
C6 C15 1.502(4)
C8 C9 1.385(3)
C8 C16 1.512(3)
C2 C3 1.388(3)
C2 C13 1.518(3)
C5 C4 1.371(4)
C3 C4 1.388(4)
C9 C10 1.381(4)
C11 C10 1.366(4)
C10 C17 1.516(4)
C4 C14 1.516(4)
